data_1521526
loop_
_publ_author_name
'Liu, H.-C.'
'Toraya, H.'

_publ_section_title
;
 Ab initio structural study on Nb-doped Pb (Zr0.97 Ti0.03) O3 ceramic
 material by synchrotron X-ray diffraction
;
_journal_name_full 'Japanese Journal of Applied Physics, Part 1'
_journal_page_first 104
_journal_page_last 107
_journal_volume 38
_journal_year 1999
_chemical_formula_sum 'O3 Pb Ti0.03 Zr0.97'
_chemical_name_systematic 'Pb (Zr0.97 Ti0.03) O3'
_space_group_IT_number 58
_symmetry_space_group_name_Hall '-P 2 2n'
_symmetry_space_group_name_H-M 'P n n m'
_cell_angle_alpha 90
_cell_angle_beta 90
_cell_angle_gamma 90
_cell_formula_units_Z 8
_cell_length_a 5.86295
_cell_length_b 11.74014
_cell_length_c 8.20686
_cell_volume 564.893
_citation_journal_id_ASTM JAPNDE
_cod_data_source_file Liu_JAPNDE_1999_57.cif
_cod_data_source_block O3Pb1Ti0.03Zr0.97
_cod_original_cell_volume 564.8934
_cod_original_formula_sum 'O3 Pb1 Ti0.03 Zr0.97'
_cod_database_code 1521526

loop_
_symmetry_equiv_pos_as_xyz
x,y,z
-x,-y,z
x+1/2,-y+1/2,-z+1/2
-x+1/2,y+1/2,-z+1/2
-x,-y,-z
x,y,-z
-x-1/2,y-1/2,z-1/2
x-1/2,-y-1/2,z-1/2

loop_
_atom_site_label
_atom_site_type_symbol
_atom_site_fract_x
_atom_site_fract_y
_atom_site_fract_z
_atom_site_occupancy
_atom_site_U_iso_or_equiv
O6 O-2 0 0 0.241 1 0.0
Zr1 Zr+4 0.257 0.121 0.251 0.97 0.0
O4 O-2 0.738 0.035 0 0.5 0.0
Pb1 Pb+2 0.79 0.133 0.5 1 0.0
O2 O-2 0.185 0.127 0 0.5 0.0
O3 O-2 0.941 0.069 0.5 0.5 0.0
O8 O-2 0.482 0.257 0.237 0.375 0.0
O7 O-2 0.531 0.235 0.5 0.5 0.0
Ti1 Ti+4 0.257 0.121 0.251 0.03 0.0
Pb2 Pb+2 0.774 0.119 0 1 0.0
O5 O-2 0.5 0 0.24 1 0.0
O9 O-2 0.773 0.139 0.812 0.375 0.0
O1 O-2 0.23 0.075 0.5 0.5 0.0
